data_1516136
loop_
_publ_author_name
'Mei\&sner, Antje'
'Alberico, Elisabetta'
'Drexler, Hans-Joachim'
'Baumann, Wolfgang'
'Heller, Detlef'

_publ_section_title
;
 Rhodium diphosphine complexes: a case study for catalyst activation and
 deactivation
;
_journal_issue 10
_journal_name_full 'Catal. Sci. Technol.'
_journal_page_first 3409
_journal_paper_doi 10.1039/C4CY00497C
_journal_volume 4
_journal_year 2014
_chemical_formula_sum 'C78 H64 Cl2 O2 P4 Rh2'
_chemical_formula_weight 1433.89
_chemical_name_systematic
; 
 ? 
;
_space_group_IT_number 12
_symmetry_cell_setting monoclinic
_symmetry_space_group_name_Hall '-C 2y'
_symmetry_space_group_name_H-M 'C 1 2/m 1'
_atom_sites_solution_hydrogens geom
_atom_sites_solution_primary direct
_atom_sites_solution_secondary difmap
_audit_creation_method SHELXL-97
_cell_angle_alpha 90.00
_cell_angle_beta 114.8610(10)
_cell_angle_gamma 90.00
_cell_formula_units_Z 4
_cell_length_a 29.9133(15)
_cell_length_b 18.7802(9)
_cell_length_c 19.2461(10)
_cell_measurement_reflns_used 9842
_cell_measurement_temperature 150(2)
_cell_measurement_theta_max 29.59
_cell_measurement_theta_min 2.17
_cell_volume 9810.1(9)
_computing_cell_refinement 'SAINT (Bruker, 2009)'
_computing_data_collection 'APEX2 (Bruker, 2012)'
_computing_data_reduction SAINT
_computing_molecular_graphics 'SHELXTL (Sheldrick, 2008)'
_computing_publication_material 'SHELXTL (Sheldrick, 2008)'
_computing_structure_refinement 'SHELXL-97 (Sheldrick, 2008)'
_computing_structure_solution 'SHELXS-97 (Sheldrick, 2008)'
_diffrn_ambient_temperature 150(2)
_diffrn_detector_area_resol_mean 8.3333
_diffrn_measured_fraction_theta_full 1.000
_diffrn_measured_fraction_theta_max 1.000
_diffrn_measurement_device_type 'Bruker APEX-II CCD'
_diffrn_measurement_method '\f and \w scans'
_diffrn_radiation_monochromator graphite
_diffrn_radiation_source 'sealed tube'
_diffrn_radiation_type MoK\a
_diffrn_radiation_wavelength 0.71073
_diffrn_reflns_av_R_equivalents 0.0547
_diffrn_reflns_av_sigmaI/netI 0.0347
_diffrn_reflns_limit_h_max 36
_diffrn_reflns_limit_h_min -36
_diffrn_reflns_limit_k_max 23
_diffrn_reflns_limit_k_min -23
_diffrn_reflns_limit_l_max 22
_diffrn_reflns_limit_l_min -23
_diffrn_reflns_number 81146
_diffrn_reflns_theta_full 26.00
_diffrn_reflns_theta_max 26.00
_diffrn_reflns_theta_min 1.32
_exptl_absorpt_coefficient_mu 0.488
_exptl_absorpt_correction_T_max 0.8901
_exptl_absorpt_correction_T_min 0.8044
_exptl_absorpt_correction_type multi-scan
_exptl_absorpt_process_details
;
'SADABS (Bruker, 2008)'
;
_exptl_crystal_colour red
_exptl_crystal_density_diffrn 0.971
_exptl_crystal_density_method 'not measured'
_exptl_crystal_description 'part of block'
_exptl_crystal_F_000 2928
_exptl_crystal_size_max 0.47
_exptl_crystal_size_mid 0.26
_exptl_crystal_size_min 0.24
_platon_squeeze_details
;
;
_refine_diff_density_max 1.061
_refine_diff_density_min -0.618
_refine_diff_density_rms 0.058
_refine_ls_extinction_method none
_refine_ls_goodness_of_fit_ref 1.017
_refine_ls_hydrogen_treatment constr
_refine_ls_matrix_type full
_refine_ls_number_parameters 412
_refine_ls_number_reflns 9960
_refine_ls_number_restraints 0
_refine_ls_restrained_S_all 1.017
_refine_ls_R_factor_all 0.0417
_refine_ls_R_factor_gt 0.0307
_refine_ls_shift/su_max 0.001
_refine_ls_shift/su_mean 0.000
_refine_ls_structure_factor_coef Fsqd
_refine_ls_weighting_details 'calc w=1/[\s^2^(Fo^2^)+(0.0413P)^2^+0.0000P] where P=(Fo^2^+2Fc^2^)/3'
_refine_ls_weighting_scheme calc
_refine_ls_wR_factor_gt 0.0708
_refine_ls_wR_factor_ref 0.0735
_reflns_number_gt 8138
_reflns_number_total 9960
_reflns_threshold_expression >2sigma(I)
_cod_data_source_file c4cy00497c1.cif
_cod_data_source_block ax0480abssq
_cod_depositor_comments
;
The following automatic conversions were performed:

'_symmetry_cell_setting' value 'Monoclinic' changed to 'monoclinic'
according to
/usr/data/users/saulius/crontab/automatic-downloads/rss-feeds/RSC/lib/dictionaries/cif_core.dic
dictionary named 'cif_core.dic' version 2.4.2 from 2011-04-26.

Automatic conversion script
Id: cif_fix_values 2281 2013-09-26 08:29:07Z andrius 

 Adding full bibliography for 1516136--1516137.cif.
;
_cod_original_sg_symbol_H-M C2/m
_cod_database_code 1516136

loop_
_symmetry_equiv_pos_as_xyz
'x, y, z'
'-x, y, -z'
'x+1/2, y+1/2, z'
'-x+1/2, y+1/2, -z'
'-x, -y, -z'
'x, -y, z'
'-x+1/2, -y+1/2, -z'
'x+1/2, -y+1/2, z'

loop_
_atom_site_label
_atom_site_type_symbol
_atom_site_fract_x
_atom_site_fract_y
_atom_site_fract_z
_atom_site_U_iso_or_equiv
_atom_site_adp_type
_atom_site_occupancy
_atom_site_symmetry_multiplicity
_atom_site_calc_flag
_atom_site_refinement_flags
Rh1 Rh 0.281618(8) 0.5000 0.178915(11) 0.02024(6) Uani 1 2 d S
Rh2 Rh 0.239857(8) 0.5000 0.328316(11) 0.02108(6) Uani 1 2 d S
Cl1 Cl 0.276500(19) 0.58167(2) 0.27209(3) 0.02835(12) Uani 1 1 d .
P1 P 0.273679(19) 0.40677(2) 0.10177(3) 0.02135(11) Uani 1 1 d .
P2 P 0.226330(19) 0.58971(3) 0.39152(3) 0.02308(11) Uani 1 1 d .
O1 O 0.27398(7) 0.5000 -0.01719(10) 0.0257(4) Uani 1 2 d S
O2 O 0.29062(7) 0.5000 0.51239(10) 0.0237(4) Uani 1 2 d S
C1 C 0.30370(7) 0.38806(10) 0.03733(11) 0.0245(4) Uani 1 1 d .
C2 C 0.32961(7) 0.32653(10) 0.03778(11) 0.0291(5) Uani 1 1 d .
H2 H 0.3319 0.2891 0.0723 0.035 Uiso 1 1 calc R
C3 C 0.35226(8) 0.31911(11) -0.01168(12) 0.0346(5) Uani 1 1 d .
H3 H 0.3695 0.2765 -0.0111 0.042 Uiso 1 1 calc R
C4 C 0.34994(8) 0.37344(11) -0.06206(12) 0.0354(5) Uani 1 1 d .
H4 H 0.3662 0.3680 -0.0948 0.043 Uiso 1 1 calc R
C5 C 0.32424(8) 0.43527(10) -0.06497(11) 0.0328(5) Uani 1 1 d .
C6 C 0.31954(14) 0.5000 -0.11589(18) 0.0401(8) Uani 1 2 d S
C7 C 0.35997(18) 0.5000 -0.1456(2) 0.0738(15) Uani 1 2 d S
H7A H 0.3570 0.5431 -0.1760 0.111 Uiso 0.50 1 calc PR
H7B H 0.3562 0.4579 -0.1776 0.111 Uiso 0.50 1 calc PR
H7C H 0.3924 0.4991 -0.1021 0.111 Uiso 1 2 calc SR
C8 C 0.26856(17) 0.5000 -0.18386(18) 0.0668(13) Uani 1 2 d S
H8A H 0.2680 0.5353 -0.2217 0.100 Uiso 0.50 1 calc PR
H8B H 0.2434 0.5120 -0.1658 0.100 Uiso 0.50 1 calc PR
H8C H 0.2618 0.4527 -0.2075 0.100 Uiso 0.50 1 calc PR
C9 C 0.30109(8) 0.43943(10) -0.01587(11) 0.0268(4) Uani 1 1 d .
C10 C 0.29121(7) 0.32416(10) 0.15785(10) 0.0246(4) Uani 1 1 d .
C11 C 0.33930(8) 0.31860(11) 0.21328(12) 0.0339(5) Uani 1 1 d .
H11 H 0.3619 0.3563 0.2201 0.041 Uiso 1 1 calc R
C12 C 0.35456(9) 0.25783(13) 0.25907(13) 0.0456(6) Uani 1 1 d .
H12 H 0.3875 0.2541 0.2967 0.055 Uiso 1 1 calc R
C13 C 0.32173(11) 0.20335(13) 0.24957(14) 0.0505(7) Uani 1 1 d .
H13 H 0.3319 0.1622 0.2810 0.061 Uiso 1 1 calc R
C14 C 0.27424(11) 0.20847(12) 0.19464(15) 0.0500(7) Uani 1 1 d .
H14 H 0.2518 0.1706 0.1881 0.060 Uiso 1 1 calc R
C15 C 0.25865(8) 0.26882(10) 0.14831(12) 0.0331(5) Uani 1 1 d .
H15 H 0.2257 0.2719 0.1103 0.040 Uiso 1 1 calc R
C16 C 0.20868(7) 0.39279(10) 0.03712(11) 0.0256(4) Uani 1 1 d .
C17 C 0.19274(8) 0.36740(11) -0.03711(11) 0.0332(5) Uani 1 1 d .
H17 H 0.2162 0.3555 -0.0565 0.040 Uiso 1 1 calc R
C18 C 0.14266(9) 0.35924(12) -0.08343(13) 0.0419(6) Uani 1 1 d .
H18 H 0.1322 0.3421 -0.1343 0.050 Uiso 1 1 calc R
C19 C 0.10853(9) 0.37572(13) -0.05625(14) 0.0470(6) Uani 1 1 d .
H19 H 0.0744 0.3706 -0.0883 0.056 Uiso 1 1 calc R
C20 C 0.12390(9) 0.40001(13) 0.01844(15) 0.0495(6) Uani 1 1 d .
H20 H 0.1003 0.4101 0.0381 0.059 Uiso 1 1 calc R
C21 C 0.17332(8) 0.40948(11) 0.06411(13) 0.0374(5) Uani 1 1 d .
H21 H 0.1835 0.4276 0.1146 0.045 Uiso 1 1 calc R
C22 C 0.28860(7) 0.61463(10) 0.45982(11) 0.0255(4) Uani 1 1 d .
C23 C 0.31415(8) 0.67609(10) 0.45797(12) 0.0326(5) Uani 1 1 d .
H23 H 0.2974 0.7138 0.4242 0.039 Uiso 1 1 calc R
C24 C 0.36394(8) 0.68244(11) 0.50522(13) 0.0389(5) Uani 1 1 d .
H24 H 0.3806 0.7253 0.5045 0.047 Uiso 1 1 calc R
C25 C 0.39002(8) 0.62757(12) 0.55364(12) 0.0371(5) Uani 1 1 d .
H25 H 0.4243 0.6327 0.5844 0.045 Uiso 1 1 calc R
C26 C 0.36610(7) 0.56510(10) 0.55722(11) 0.0284(4) Uani 1 1 d .
C27 C 0.38981(11) 0.5000 0.60709(16) 0.0326(7) Uani 1 2 d S
C28 C 0.44557(11) 0.5000 0.63716(19) 0.0431(8) Uani 1 2 d S
H28A H 0.4589 0.5432 0.6675 0.065 Uiso 0.50 1 calc PR
H28B H 0.4548 0.4989 0.5940 0.065 Uiso 1 2 calc SR
H28C H 0.4590 0.4580 0.6694 0.065 Uiso 0.50 1 calc PR
C29 C 0.37631(12) 0.5000 0.67643(16) 0.0396(8) Uani 1 2 d S
H29A H 0.3959 0.4639 0.7135 0.059 Uiso 0.50 1 calc PR
H29B H 0.3412 0.4891 0.6589 0.059 Uiso 0.50 1 calc PR
H29C H 0.3832 0.5470 0.7008 0.059 Uiso 0.50 1 calc PR
C30 C 0.31602(7) 0.56160(10) 0.51113(10) 0.0246(4) Uani 1 1 d .
C31 C 0.19091(8) 0.59066(10) 0.44968(11) 0.0302(5) Uani 1 1 d .
C32 C 0.21230(10) 0.59999(15) 0.52825(13) 0.0549(7) Uani 1 1 d .
H32 H 0.2471 0.6020 0.5553 0.066 Uiso 1 1 calc R
C33 C 0.18272(12) 0.60646(18) 0.56763(16) 0.0714(9) Uani 1 1 d .
H33 H 0.1978 0.6133 0.6215 0.086 Uiso 1 1 calc R
C34 C 0.13374(12) 0.60337(17) 0.53177(18) 0.0703(9) Uani 1 1 d .
H34 H 0.1142 0.6079 0.5597 0.084 Uiso 1 1 calc R
C35 C 0.11192(11) 0.5934(2) 0.4536(2) 0.0921(12) Uani 1 1 d .
H35 H 0.0771 0.5906 0.4272 0.111 Uiso 1 1 calc R
C36 C 0.14084(9) 0.58755(17) 0.41349(15) 0.0662(9) Uani 1 1 d .
H36 H 0.1254 0.5812 0.3595 0.079 Uiso 1 1 calc R
C37 C 0.20047(7) 0.67167(10) 0.33730(11) 0.0275(4) Uani 1 1 d .
C38 C 0.17901(8) 0.67059(11) 0.25773(11) 0.0323(5) Uani 1 1 d .
H38 H 0.1796 0.6281 0.2314 0.039 Uiso 1 1 calc R
C39 C 0.15668(9) 0.73117(12) 0.21651(13) 0.0426(6) Uani 1 1 d .
H39 H 0.1425 0.7301 0.1621 0.051 Uiso 1 1 calc R
C40 C 0.15506(9) 0.79270(12) 0.25403(14) 0.0462(6) Uani 1 1 d .
H40 H 0.1395 0.8340 0.2256 0.055 Uiso 1 1 calc R
C41 C 0.17619(9) 0.79450(12) 0.33334(13) 0.0442(6) Uani 1 1 d .
H41 H 0.1753 0.8371 0.3594 0.053 Uiso 1 1 calc R
C42 C 0.19833(8) 0.73470(11) 0.37415(12) 0.0365(5) Uani 1 1 d .
H42 H 0.2125 0.7362 0.4285 0.044 Uiso 1 1 calc R

loop_
_atom_site_aniso_label
_atom_site_aniso_U_11
_atom_site_aniso_U_22
_atom_site_aniso_U_33
_atom_site_aniso_U_23
_atom_site_aniso_U_13
_atom_site_aniso_U_12
Rh1 0.02903(13) 0.01501(11) 0.01917(11) 0.000 0.01256(9) 0.000
Rh2 0.03132(13) 0.01665(11) 0.01832(11) 0.000 0.01342(10) 0.000
Cl1 0.0474(3) 0.0185(2) 0.0287(3) -0.00230(19) 0.0253(2) -0.0031(2)
P1 0.0307(3) 0.0156(2) 0.0198(2) -0.00063(18) 0.0126(2) -0.0005(2)
P2 0.0325(3) 0.0188(2) 0.0205(3) -0.00081(19) 0.0136(2) 0.0018(2)
O1 0.0361(11) 0.0180(9) 0.0264(10) 0.000 0.0166(9) 0.000
O2 0.0291(10) 0.0219(10) 0.0231(10) 0.000 0.0138(8) 0.000
C1 0.0319(11) 0.0186(10) 0.0247(10) -0.0033(8) 0.0134(9) -0.0027(8)
C2 0.0383(12) 0.0223(10) 0.0303(11) -0.0014(8) 0.0179(10) 0.0000(9)
C3 0.0485(14) 0.0251(11) 0.0387(12) -0.0034(9) 0.0266(11) 0.0029(10)
C4 0.0558(15) 0.0283(11) 0.0358(12) -0.0060(9) 0.0326(11) -0.0023(10)
C5 0.0519(14) 0.0249(11) 0.0307(11) -0.0043(9) 0.0263(11) -0.0025(10)
C6 0.079(3) 0.0242(16) 0.0351(18) 0.000 0.0415(18) 0.000
C7 0.157(4) 0.0298(19) 0.090(3) 0.000 0.106(3) 0.000
C8 0.136(4) 0.0292(19) 0.0256(18) 0.000 0.025(2) 0.000
C9 0.0416(12) 0.0184(10) 0.0240(10) -0.0039(8) 0.0174(9) -0.0020(9)
C10 0.0379(12) 0.0193(10) 0.0200(10) 0.0005(8) 0.0154(9) 0.0042(9)
C11 0.0406(13) 0.0309(12) 0.0328(12) 0.0017(9) 0.0179(10) 0.0072(10)
C12 0.0541(15) 0.0473(15) 0.0346(13) 0.0140(11) 0.0179(12) 0.0239(13)
C13 0.081(2) 0.0338(14) 0.0467(15) 0.0213(11) 0.0367(15) 0.0226(13)
C14 0.080(2) 0.0236(12) 0.0627(17) 0.0086(11) 0.0455(16) 0.0000(12)
C15 0.0480(14) 0.0227(11) 0.0328(12) 0.0020(9) 0.0212(11) -0.0001(10)
C16 0.0326(11) 0.0176(10) 0.0261(10) 0.0013(8) 0.0120(9) 0.0007(8)
C17 0.0384(13) 0.0303(11) 0.0292(11) -0.0030(9) 0.0125(10) 0.0013(10)
C18 0.0457(15) 0.0379(13) 0.0305(12) -0.0039(10) 0.0047(11) -0.0001(11)
C19 0.0321(13) 0.0439(14) 0.0492(15) -0.0047(12) 0.0016(11) -0.0003(11)
C20 0.0357(14) 0.0530(16) 0.0616(17) -0.0109(13) 0.0223(13) -0.0023(12)
C21 0.0354(13) 0.0386(13) 0.0390(13) -0.0101(10) 0.0163(11) -0.0037(10)
C22 0.0340(11) 0.0229(10) 0.0225(10) -0.0039(8) 0.0148(9) 0.0008(8)
C23 0.0451(13) 0.0213(10) 0.0332(12) -0.0011(9) 0.0181(10) -0.0008(9)
C24 0.0422(14) 0.0265(12) 0.0472(14) -0.0036(10) 0.0181(12) -0.0108(10)
C25 0.0352(13) 0.0371(13) 0.0367(12) -0.0073(10) 0.0127(10) -0.0075(10)
C26 0.0339(12) 0.0291(11) 0.0236(10) -0.0030(8) 0.0133(9) -0.0008(9)
C27 0.0319(17) 0.0329(16) 0.0287(16) 0.000 0.0086(13) 0.000
C28 0.0315(18) 0.045(2) 0.0440(19) 0.000 0.0076(15) 0.000
C29 0.046(2) 0.048(2) 0.0222(16) 0.000 0.0112(14) 0.000
C30 0.0324(11) 0.0216(10) 0.0245(10) -0.0032(8) 0.0165(9) -0.0011(8)
C31 0.0398(13) 0.0250(11) 0.0307(11) 0.0011(8) 0.0198(10) 0.0046(9)
C32 0.0498(15) 0.090(2) 0.0310(13) 0.0021(13) 0.0231(12) 0.0206(15)
C33 0.073(2) 0.113(3) 0.0406(16) 0.0107(16) 0.0361(15) 0.0338(19)
C34 0.077(2) 0.091(2) 0.071(2) 0.0050(17) 0.0584(19) 0.0132(18)
C35 0.0482(18) 0.155(4) 0.088(3) -0.029(2) 0.0432(18) -0.009(2)
C36 0.0427(16) 0.117(3) 0.0447(15) -0.0211(16) 0.0239(13) -0.0088(16)
C37 0.0367(12) 0.0244(10) 0.0235(10) 0.0019(8) 0.0148(9) 0.0048(9)
C38 0.0417(13) 0.0291(11) 0.0277(11) 0.0004(9) 0.0161(10) 0.0064(10)
C39 0.0557(15) 0.0417(14) 0.0298(12) 0.0096(10) 0.0173(11) 0.0143(12)
C40 0.0635(17) 0.0314(13) 0.0463(15) 0.0143(11) 0.0256(13) 0.0179(12)
C41 0.0593(16) 0.0284(12) 0.0443(14) -0.0017(10) 0.0212(12) 0.0107(11)
C42 0.0519(14) 0.0282(11) 0.0282(11) -0.0032(9) 0.0158(10) 0.0050(10)

loop_
_atom_type_symbol
_atom_type_description
_atom_type_scat_dispersion_real
_atom_type_scat_dispersion_imag
_atom_type_scat_source
C C 0.0033 0.0016 'International Tables Vol C Tables 4.2.6.8 and 6.1.1.4'
H H 0.0000 0.0000 'International Tables Vol C Tables 4.2.6.8 and 6.1.1.4'
O O 0.0106 0.0060 'International Tables Vol C Tables 4.2.6.8 and 6.1.1.4'
P P 0.1023 0.0942 'International Tables Vol C Tables 4.2.6.8 and 6.1.1.4'
Cl Cl 0.1484 0.1585 'International Tables Vol C Tables 4.2.6.8 and 6.1.1.4'
Rh Rh -1.1178 0.9187 'International Tables Vol C Tables 4.2.6.8 and 6.1.1.4'

loop_
_geom_angle_atom_site_label_1
_geom_angle_atom_site_label_2
_geom_angle_atom_site_label_3
_geom_angle
_geom_angle_site_symmetry_1
_geom_angle_site_symmetry_3
P1 Rh1 P1 102.64(3) . 6_565
P1 Rh1 Cl1 165.034(18) . .
P1 Rh1 Cl1 88.493(16) 6_565 .
P1 Rh1 Cl1 88.493(16) . 6_565
P1 Rh1 Cl1 165.034(18) 6_565 6_565
Cl1 Rh1 Cl1 78.93(2) . 6_565
P2 Rh2 P2 99.18(3) . 6_565
P2 Rh2 Cl1 89.140(17) . .
P2 Rh2 Cl1 164.03(2) 6_565 .
P2 Rh2 Cl1 164.03(2) . 6_565
P2 Rh2 Cl1 89.140(17) 6_565 6_565
Cl1 Rh2 Cl1 79.76(2) . 6_565
Rh2 Cl1 Rh1 96.487(17) . .
C16 P1 C10 103.72(9) . .
C16 P1 C1 101.16(9) . .
C10 P1 C1 97.74(8) . .
C16 P1 Rh1 110.36(6) . .
C10 P1 Rh1 110.24(6) . .
C1 P1 Rh1 130.37(6) . .
C22 P2 C31 103.48(9) . .
C22 P2 C37 104.57(9) . .
C31 P2 C37 97.18(9) . .
C22 P2 Rh2 102.90(6) . .
C31 P2 Rh2 128.92(7) . .
C37 P2 Rh2 117.14(6) . .
C9 O1 C9 109.7(2) 6_565 .
C30 O2 C30 112.70(19) . 6_565
C9 C1 C2 116.22(17) . .
C9 C1 P1 118.18(14) . .
C2 C1 P1 125.59(15) . .
C3 C2 C1 120.73(19) . .
C3 C2 H2 119.6 . .
C1 C2 H2 119.6 . .
C2 C3 C4 120.63(19) . .
C2 C3 H3 119.7 . .
C4 C3 H3 119.7 . .
C5 C4 C3 120.64(18) . .
C5 C4 H4 119.7 . .
C3 C4 H4 119.7 . .
C4 C5 C9 116.62(18) . .
C4 C5 C6 126.43(19) . .
C9 C5 C6 116.95(19) . .
C5 C6 C5 105.2(2) 6_565 .
C5 C6 C8 109.7(2) 6_565 .
C5 C6 C8 109.7(2) . .
C5 C6 C7 111.3(2) 6_565 .
C5 C6 C7 111.3(2) . .
C8 C6 C7 109.7(3) . .
C6 C7 H7A 109.5 . .
C6 C7 H7B 109.5 . .
H7A C7 H7B 109.5 . .
C6 C7 H7C 109.5 . .
H7A C7 H7C 109.5 . .
H7B C7 H7C 109.5 . .
C6 C8 H8A 109.5 . .
C6 C8 H8B 109.5 . .
H8A C8 H8B 109.5 . .
C6 C8 H8C 109.5 . .
H8A C8 H8C 109.5 . .
H8B C8 H8C 109.5 . .
C1 C9 C5 125.08(18) . .
C1 C9 O1 115.73(16) . .
C5 C9 O1 119.16(17) . .
C15 C10 C11 119.32(18) . .
C15 C10 P1 123.09(15) . .
C11 C10 P1 117.57(15) . .
C10 C11 C12 120.3(2) . .
C10 C11 H11 119.8 . .
C12 C11 H11 119.8 . .
C13 C12 C11 119.9(2) . .
C13 C12 H12 120.1 . .
C11 C12 H12 120.1 . .
C14 C13 C12 120.0(2) . .
C14 C13 H13 120.0 . .
C12 C13 H13 120.0 . .
C13 C14 C15 120.6(2) . .
C13 C14 H14 119.7 . .
C15 C14 H14 119.7 . .
C10 C15 C14 119.9(2) . .
C10 C15 H15 120.1 . .
C14 C15 H15 120.1 . .
C17 C16 C21 118.33(19) . .
C17 C16 P1 123.73(16) . .
C21 C16 P1 117.94(15) . .
C16 C17 C18 120.6(2) . .
C16 C17 H17 119.7 . .
C18 C17 H17 119.7 . .
C19 C18 C17 120.4(2) . .
C19 C18 H18 119.8 . .
C17 C18 H18 119.8 . .
C18 C19 C20 119.7(2) . .
C18 C19 H19 120.1 . .
C20 C19 H19 120.1 . .
C21 C20 C19 120.2(2) . .
C21 C20 H20 119.9 . .
C19 C20 H20 119.9 . .
C20 C21 C16 120.8(2) . .
C20 C21 H21 119.6 . .
C16 C21 H21 119.6 . .
C23 C22 C30 116.26(18) . .
C23 C22 P2 126.62(16) . .
C30 C22 P2 116.22(14) . .
C24 C23 C22 120.30(19) . .
C24 C23 H23 119.9 . .
C22 C23 H23 119.9 . .
C23 C24 C25 121.5(2) . .
C23 C24 H24 119.3 . .
C25 C24 H24 119.3 . .
C24 C25 C26 120.2(2) . .
C24 C25 H25 119.9 . .
C26 C25 H25 119.9 . .
C30 C26 C25 116.66(19) . .
C30 C26 C27 117.04(18) . .
C25 C26 C27 126.3(2) . .
C28 C27 C26 112.57(16) . 6_565
C28 C27 C26 112.57(16) . .
C26 C27 C26 105.9(2) 6_565 .
C28 C27 C29 108.3(2) . .
C26 C27 C29 108.68(16) 6_565 .
C26 C27 C29 108.68(16) . .
C27 C28 H28A 109.5 . .
C27 C28 H28B 109.5 . .
H28A C28 H28B 109.5 . .
C27 C28 H28C 109.5 . .
H28A C28 H28C 109.5 . .
H28B C28 H28C 109.5 . .
C27 C29 H29A 109.5 . .
C27 C29 H29B 109.5 . .
H29A C29 H29B 109.5 . .
C27 C29 H29C 109.5 . .
H29A C29 H29C 109.5 . .
H29B C29 H29C 109.5 . .
C26 C30 O2 118.71(17) . .
C26 C30 C22 124.99(18) . .
O2 C30 C22 116.24(17) . .
C36 C31 C32 117.9(2) . .
C36 C31 P2 118.69(17) . .
C32 C31 P2 123.19(17) . .
C31 C32 C33 119.9(2) . .
C31 C32 H32 120.0 . .
C33 C32 H32 120.0 . .
C34 C33 C32 121.8(3) . .
C34 C33 H33 119.1 . .
C32 C33 H33 119.1 . .
C33 C34 C35 119.0(3) . .
C33 C34 H34 120.5 . .
C35 C34 H34 120.5 . .
C34 C35 C36 119.9(3) . .
C34 C35 H35 120.0 . .
C36 C35 H35 120.0 . .
C31 C36 C35 121.5(2) . .
C31 C36 H36 119.3 . .
C35 C36 H36 119.3 . .
C38 C37 C42 118.28(18) . .
C38 C37 P2 120.18(15) . .
C42 C37 P2 121.35(15) . .
C39 C38 C37 120.44(19) . .
C39 C38 H38 119.8 . .
C37 C38 H38 119.8 . .
C40 C39 C38 120.3(2) . .
C40 C39 H39 119.9 . .
C38 C39 H39 119.9 . .
C39 C40 C41 119.9(2) . .
C39 C40 H40 120.0 . .
C41 C40 H40 120.0 . .
C42 C41 C40 119.9(2) . .
C42 C41 H41 120.1 . .
C40 C41 H41 120.1 . .
C41 C42 C37 121.2(2) . .
C41 C42 H42 119.4 . .
C37 C42 H42 119.4 . .

loop_
_geom_bond_atom_site_label_1
_geom_bond_atom_site_label_2
_geom_bond_distance
_geom_bond_site_symmetry_2
Rh1 P1 2.2428(5) .
Rh1 P1 2.2428(5) 6_565
Rh1 Cl1 2.4130(5) .
Rh1 Cl1 2.4130(5) 6_565
Rh2 P2 2.2126(5) .
Rh2 P2 2.2126(5) 6_565
Rh2 Cl1 2.3920(5) .
Rh2 Cl1 2.3920(5) 6_565
P1 C16 1.834(2) .
P1 C10 1.8361(19) .
P1 C1 1.8451(19) .
P2 C22 1.832(2) .
P2 C31 1.836(2) .
P2 C37 1.838(2) .
O1 C9 1.391(2) 6_565
O1 C9 1.391(2) .
O2 C30 1.390(2) .
O2 C30 1.390(2) 6_565
C1 C9 1.385(3) .
C1 C2 1.389(3) .
C2 C3 1.388(3) .
C2 H2 0.9500 .
C3 C4 1.389(3) .
C3 H3 0.9500 .
C4 C5 1.381(3) .
C4 H4 0.9500 .
C5 C9 1.389(3) .
C5 C6 1.530(3) .
C6 C5 1.530(3) 6_565
C6 C8 1.536(5) .
C6 C7 1.540(5) .
C7 H7A 0.9800 .
C7 H7B 0.9800 .
C7 H7C 0.9800 .
C8 H8A 0.9800 .
C8 H8B 0.9800 .
C8 H8C 0.9800 .
C10 C15 1.383(3) .
C10 C11 1.388(3) .
C11 C12 1.396(3) .
C11 H11 0.9500 .
C12 C13 1.376(4) .
C12 H12 0.9500 .
C13 C14 1.372(4) .
C13 H13 0.9500 .
C14 C15 1.396(3) .
C14 H14 0.9500 .
C15 H15 0.9500 .
C16 C17 1.387(3) .
C16 C21 1.396(3) .
C17 C18 1.393(3) .
C17 H17 0.9500 .
C18 C19 1.364(3) .
C18 H18 0.9500 .
C19 C20 1.389(3) .
C19 H19 0.9500 .
C20 C21 1.377(3) .
C20 H20 0.9500 .
C21 H21 0.9500 .
C22 C23 1.393(3) .
C22 C30 1.400(3) .
C23 C24 1.386(3) .
C23 H23 0.9500 .
C24 C25 1.388(3) .
C24 H24 0.9500 .
C25 C26 1.391(3) .
C25 H25 0.9500 .
C26 C30 1.385(3) .
C26 C27 1.532(3) .
C27 C28 1.518(4) .
C27 C26 1.532(3) 6_565
C27 C29 1.548(4) .
C28 H28A 0.9800 .
C28 H28B 0.9800 .
C28 H28C 0.9800 .
C29 H29A 0.9800 .
C29 H29B 0.9800 .
C29 H29C 0.9800 .
C31 C36 1.362(3) .
C31 C32 1.383(3) .
C32 C33 1.392(3) .
C32 H32 0.9500 .
C33 C34 1.332(4) .
C33 H33 0.9500 .
C34 C35 1.378(4) .
C34 H34 0.9500 .
C35 C36 1.385(4) .
C35 H35 0.9500 .
C36 H36 0.9500 .
C37 C38 1.390(3) .
C37 C42 1.395(3) .
C38 C39 1.387(3) .
C38 H38 0.9500 .
C39 C40 1.374(3) .
C39 H39 0.9500 .
C40 C41 1.386(3) .
C40 H40 0.9500 .
C41 C42 1.371(3) .
C41 H41 0.9500 .
C42 H42 0.9500 .

loop_
_geom_torsion_atom_site_label_1
_geom_torsion_atom_site_label_2
_geom_torsion_atom_site_label_3
_geom_torsion_atom_site_label_4
_geom_torsion
_geom_torsion_site_symmetry_1
_geom_torsion_site_symmetry_4
P2 Rh2 Cl1 Rh1 -169.76(2) . .
P2 Rh2 Cl1 Rh1 68.41(7) 6_565 .
Cl1 Rh2 Cl1 Rh1 21.78(2) 6_565 .
P1 Rh1 Cl1 Rh2 11.67(9) . .
P1 Rh1 Cl1 Rh2 150.20(2) 6_565 .
Cl1 Rh1 Cl1 Rh2 -21.65(3) 6_565 .
P1 Rh1 P1 C16 -77.34(7) 6_565 .
Cl1 Rh1 P1 C16 59.93(10) . .
Cl1 Rh1 P1 C16 92.56(7) 6_565 .
P1 Rh1 P1 C10 168.68(7) 6_565 .
Cl1 Rh1 P1 C10 -54.05(11) . .
Cl1 Rh1 P1 C10 -21.42(7) 6_565 .
P1 Rh1 P1 C1 48.56(9) 6_565 .
Cl1 Rh1 P1 C1 -174.17(10) . .
Cl1 Rh1 P1 C1 -141.54(8) 6_565 .
P2 Rh2 P2 C22 97.77(6) 6_565 .
Cl1 Rh2 P2 C22 -68.53(6) . .
Cl1 Rh2 P2 C22 -22.85(10) 6_565 .
P2 Rh2 P2 C31 -21.72(10) 6_565 .
Cl1 Rh2 P2 C31 171.98(9) . .
Cl1 Rh2 P2 C31 -142.34(10) 6_565 .
P2 Rh2 P2 C37 -148.18(7) 6_565 .
Cl1 Rh2 P2 C37 45.52(8) . .
Cl1 Rh2 P2 C37 91.20(10) 6_565 .
C16 P1 C1 C9 76.13(17) . .
C10 P1 C1 C9 -178.16(16) . .
Rh1 P1 C1 C9 -53.15(19) . .
C16 P1 C1 C2 -104.67(18) . .
C10 P1 C1 C2 1.04(19) . .
Rh1 P1 C1 C2 126.05(15) . .
C9 C1 C2 C3 1.5(3) . .
P1 C1 C2 C3 -177.71(16) . .
C1 C2 C3 C4 0.7(3) . .
C2 C3 C4 C5 -1.3(3) . .
C3 C4 C5 C9 -0.4(3) . .
C3 C4 C5 C6 178.4(2) . .
C4 C5 C6 C5 -139.09(19) . 6_565
C9 C5 C6 C5 39.8(3) . 6_565
C4 C5 C6 C8 103.1(3) . .
C9 C5 C6 C8 -78.1(3) . .
C4 C5 C6 C7 -18.5(4) . .
C9 C5 C6 C7 160.4(2) . .
C2 C1 C9 C5 -3.5(3) . .
P1 C1 C9 C5 175.82(17) . .
C2 C1 C9 O1 178.38(17) . .
P1 C1 C9 O1 -2.3(2) . .
C4 C5 C9 C1 2.9(3) . .
C6 C5 C9 C1 -176.0(2) . .
C4 C5 C9 O1 -178.95(19) . .
C6 C5 C9 O1 2.1(3) . .
C9 O1 C9 C1 131.19(16) 6_565 .
C9 O1 C9 C5 -47.1(3) 6_565 .
C16 P1 C10 C15 -1.01(18) . .
C1 P1 C10 C15 -104.56(17) . .
Rh1 P1 C10 C15 117.12(15) . .
C16 P1 C10 C11 -179.61(15) . .
C1 P1 C10 C11 76.84(16) . .
Rh1 P1 C10 C11 -61.47(16) . .
C15 C10 C11 C12 -0.2(3) . .
P1 C10 C11 C12 178.45(16) . .
C10 C11 C12 C13 -0.4(3) . .
C11 C12 C13 C14 0.7(4) . .
C12 C13 C14 C15 -0.4(4) . .
C11 C10 C15 C14 0.5(3) . .
P1 C10 C15 C14 -178.08(16) . .
C13 C14 C15 C10 -0.2(3) . .
C10 P1 C16 C17 -95.17(17) . .
C1 P1 C16 C17 5.75(18) . .
Rh1 P1 C16 C17 146.77(15) . .
C10 P1 C16 C21 85.57(17) . .
C1 P1 C16 C21 -173.50(16) . .
Rh1 P1 C16 C21 -32.48(17) . .
C21 C16 C17 C18 0.3(3) . .
P1 C16 C17 C18 -178.90(16) . .
C16 C17 C18 C19 -0.4(3) . .
C17 C18 C19 C20 -0.8(4) . .
C18 C19 C20 C21 2.0(4) . .
C19 C20 C21 C16 -2.0(4) . .
C17 C16 C21 C20 0.9(3) . .
P1 C16 C21 C20 -179.83(18) . .
C31 P2 C22 C23 -115.16(18) . .
C37 P2 C22 C23 -13.91(19) . .
Rh2 P2 C22 C23 108.98(17) . .
C31 P2 C22 C30 76.14(16) . .
C37 P2 C22 C30 177.39(14) . .
Rh2 P2 C22 C30 -59.72(14) . .
C30 C22 C23 C24 -0.1(3) . .
P2 C22 C23 C24 -168.75(16) . .
C22 C23 C24 C25 2.0(3) . .
C23 C24 C25 C26 -1.7(3) . .
C24 C25 C26 C30 -0.5(3) . .
C24 C25 C26 C27 179.5(2) . .
C30 C26 C27 C28 163.6(2) . .
C25 C26 C27 C28 -16.4(3) . .
C30 C26 C27 C26 40.2(3) . 6_565
C25 C26 C27 C26 -139.83(17) . 6_565
C30 C26 C27 C29 -76.5(2) . .
C25 C26 C27 C29 103.6(3) . .
C25 C26 C30 O2 179.55(17) . .
C27 C26 C30 O2 -0.4(3) . .
C25 C26 C30 C22 2.6(3) . .
C27 C26 C30 C22 -177.41(19) . .
C30 O2 C30 C26 -43.5(3) 6_565 .
C30 O2 C30 C22 133.73(15) 6_565 .
C23 C22 C30 C26 -2.3(3) . .
P2 C22 C30 C26 167.59(15) . .
C23 C22 C30 O2 -179.35(16) . .
P2 C22 C30 O2 -9.5(2) . .
C22 P2 C31 C36 167.7(2) . .
C37 P2 C31 C36 60.8(2) . .
Rh2 P2 C31 C36 -73.0(2) . .
C22 P2 C31 C32 -7.0(2) . .
C37 P2 C31 C32 -114.0(2) . .
Rh2 P2 C31 C32 112.21(19) . .
C36 C31 C32 C33 -0.5(4) . .
P2 C31 C32 C33 174.3(2) . .
C31 C32 C33 C34 0.5(5) . .
C32 C33 C34 C35 0.1(5) . .
C33 C34 C35 C36 -0.6(6) . .
C32 C31 C36 C35 0.0(5) . .
P2 C31 C36 C35 -175.1(3) . .
C34 C35 C36 C31 0.6(6) . .
C22 P2 C37 C38 129.06(17) . .
C31 P2 C37 C38 -124.95(18) . .
Rh2 P2 C37 C38 16.0(2) . .
C22 P2 C37 C42 -55.99(19) . .
C31 P2 C37 C42 50.00(19) . .
Rh2 P2 C37 C42 -169.10(15) . .
C42 C37 C38 C39 0.8(3) . .
P2 C37 C38 C39 175.93(17) . .
C37 C38 C39 C40 -0.8(4) . .
C38 C39 C40 C41 0.6(4) . .
C39 C40 C41 C42 -0.5(4) . .
C40 C41 C42 C37 0.6(4) . .
C38 C37 C42 C41 -0.7(3) . .
P2 C37 C42 C41 -175.78(18) . .

loop_
_platon_squeeze_void_nr
_platon_squeeze_void_average_x
_platon_squeeze_void_average_y
_platon_squeeze_void_average_z
_platon_squeeze_void_volume
_platon_squeeze_void_count_electrons
1 0.000 -0.025 0.000 2021.0 640.2
2 0.236 0.000 0.344 6.9 0.1
3 0.500 -0.012 0.307 2021.0 640.2
4 0.764 0.000 0.656 6.9 -0.1
5 0.264 0.500 0.656 6.9 -0.1
6 0.736 0.500 0.344 6.9 0.1
